data_4114214
loop_
_publ_author_name
'Thomas W. Bell'
'Heung-Jin Choi'
'William Harte'
'Michael G. B. Drew'

_publ_section_title
;
 Syntheses, Conformations, and Basicities of Bicyclic Triamines
;
_journal_name_full 'Journal of the American Chemical Society'
_journal_page_first 12196
_journal_page_last 12210
_journal_paper_doi 10.1021/ja030236d
_journal_volume 125
_journal_year 2003
_chemical_formula_sum 'C14 H28 I N3'
_chemical_formula_weight 375.10
_chemical_name_systematic
;
 ?
;
_space_group_IT_number 14
_symmetry_cell_setting monoclinic
_symmetry_space_group_name_Hall '-P 2ybc'
_symmetry_space_group_name_H-M 'P 1 21/c 1'
_atom_sites_solution_hydrogens geom
_atom_sites_solution_primary direct
_atom_sites_solution_secondary difmap
_audit_creation_method SHELXL-97
_cell_angle_alpha 90.00
_cell_angle_beta 110.000(10)
_cell_angle_gamma 90.00
_cell_formula_units_Z 4
_cell_length_a 8.145(9)
_cell_length_b 13.984(12)
_cell_length_c 15.698(14)
_cell_measurement_temperature 293(2)
_cell_volume 1680(3)
_computing_cell_refinement 'Stoe Software'
_computing_data_collection 'Stoe Software'
_computing_data_reduction 'Stoe Software'
_computing_molecular_graphics PLATON(Spek,1994)
_computing_structure_refinement 'SHELXL-93 (Sheldrick, 1993)'
_computing_structure_solution 'SHELXS-86 (Sheldrick, 1990)'
_diffrn_ambient_temperature 293(2)
_diffrn_measurement_device_type 'Stoe Stadi 2circle diffractometer'
_diffrn_measurement_method 'variable width w scan'
_diffrn_radiation_monochromator graphite
_diffrn_radiation_source 'fine-focus sealed tube'
_diffrn_radiation_type MoK\a
_diffrn_radiation_wavelength 0.71073
_diffrn_reflns_av_R_equivalents 0.0857
_diffrn_reflns_av_sigmaI/netI 0.0444
_diffrn_reflns_limit_h_max 8
_diffrn_reflns_limit_h_min 0
_diffrn_reflns_limit_k_max 16
_diffrn_reflns_limit_k_min 0
_diffrn_reflns_limit_l_max 17
_diffrn_reflns_limit_l_min -18
_diffrn_reflns_number 2859
_diffrn_reflns_theta_max 25.11
_diffrn_reflns_theta_min 3.12
_diffrn_standards_decay_% 0.0
_diffrn_standards_interval_count 20
_diffrn_standards_number '4 per layer'
_exptl_absorpt_coefficient_mu 1.974
_exptl_absorpt_correction_T_max 1.000
_exptl_absorpt_correction_T_min 0.417
_exptl_absorpt_correction_type DIFABS
_exptl_crystal_density_diffrn 2.381
_exptl_crystal_F_000 1212
_refine_diff_density_max 1.32
_refine_diff_density_min -1.23
_refine_ls_extinction_coef 0.0104(18)
_refine_ls_extinction_expression Fc^*^=kFc[1+0.001xFc^2^\l^3^/sin(2\q)]^-1/4^
_refine_ls_extinction_method SHELXL
_refine_ls_goodness_of_fit_ref 0.946
_refine_ls_hydrogen_treatment mixed
_refine_ls_matrix_type full
_refine_ls_number_parameters 165
_refine_ls_number_reflns 2869
_refine_ls_number_restraints 0
_refine_ls_restrained_S_all 0.946
_refine_ls_R_factor_all 0.1750
_refine_ls_R_factor_gt 0.0730
_refine_ls_shift/su_max 0.104
_refine_ls_shift/su_mean 0.082
_refine_ls_structure_factor_coef F
_refine_ls_weighting_details w=1/[\s^2^(Fo^2^)+(0.003*Fo^2)]
_refine_ls_weighting_scheme calc
_refine_ls_wR_factor_gt 0.0730
_refine_ls_wR_factor_ref 0.1750
_reflns_number_gt 1812
_reflns_number_total 2869
_reflns_threshold_expression >2sigma(I)
_cod_data_source_file ja030236d_1.cif
_cod_data_source_block 16HI
_cod_depositor_comments
;
The following automatic conversions were performed:

'_refine_ls_weighting_scheme' value 'calc
w=1/[\s^2^(Fo^2^)+(0.003*Fo^2)]' was changed to 'calc'. New tag
'_refine_ls_weighting_details' was created. The value of the new tag
was set to 'w=1/[\s^2^(Fo^2^)+(0.003*Fo^2)]'.

Automatic conversion script
Id: cif_fix_values 3143 2015-03-26 13:38:13Z robertas 
;
_cod_database_code 4114214

loop_
_symmetry_equiv_pos_as_xyz
'x, y, z'
'x, -y+1/2, z+1/2'
'-x, -y, -z'
'-x, y-1/2, -z-1/2'

loop_
_atom_site_label
_atom_site_type_symbol
_atom_site_fract_x
_atom_site_fract_y
_atom_site_fract_z
_atom_site_U_iso_or_equiv
_atom_site_adp_type
_atom_site_occupancy
_atom_site_calc_flag
_atom_site_refinement_flags
I1 I 0.1186(1) 0.24213(5) 0.12643(4) 0.0718(4) Uani 1 d .
N1 N 0.8552(10) 0.2714(5) 0.3418(5) 0.0525(15) Uani 1 d .
H1 H 0.7876 0.2617 0.3756 0.080 Uiso 1 calc R
C13 C 0.7206(14) 0.2570(7) 0.2495(7) 0.067(2) Uani 1 d .
H13A H 0.7770 0.2599 0.2056 0.080 Uiso 1 calc R
H13B H 0.6368 0.3069 0.2385 0.080 Uiso 1 calc R
C14 C 0.6265(13) 0.1619(8) 0.2400(6) 0.071(2) Uani 1 d .
H14A H 0.7055 0.1132 0.2367 0.085 Uiso 1 calc R
H14B H 0.5297 0.1633 0.1850 0.085 Uiso 1 calc R
C15 C 0.5586(13) 0.1357(8) 0.3158(7) 0.069(2) Uani 1 d .
H15A H 0.4639 0.1771 0.3121 0.083 Uiso 1 calc R
H15B H 0.5182 0.0715 0.3068 0.083 Uiso 1 calc R
N9 N 0.6864(9) 0.1434(5) 0.4059(4) 0.0536(15) Uani 1 d .
C10 C 0.8319(1) 0.0738(7) 0.4221(7) 0.069(2) Uani 1 d .
H10A H 0.7839 0.0119 0.4053 0.082 Uiso 1 calc R
H10B H 0.9001 0.0744 0.4847 0.082 Uiso 1 calc R
C11 C 0.9524(12) 0.0978(7) 0.3667(6) 0.062(2) Uani 1 d .
C12 C 1.0036(11) 0.1986(7) 0.3643(7) 0.066(2) Uani 1 d .
H12A H 1.0582 0.2044 0.3198 0.079 Uiso 1 calc R
H12B H 1.0852 0.2143 0.4222 0.079 Uiso 1 calc R
N5 N 0.5974(10) 0.3574(5) 0.4131(5) 0.0635(18) Uani 1 d .
C2 C 0.9305(15) 0.3688(8) 0.3558(8) 0.077(3) Uani 1 d .
H2A H 1.0258 0.3688 0.4115 0.092 Uiso 1 calc R
H2B H 0.9721 0.3820 0.3074 0.092 Uiso 1 calc R
C3 C 0.8107(17) 0.4483(8) 0.3595(8) 0.084(3) Uani 1 d .
H3A H 0.7188 0.4520 0.3027 0.101 Uiso 1 calc R
H3B H 0.8748 0.5064 0.3706 0.101 Uiso 1 calc R
C6 C 0.5779(13) 0.3155(8) 0.4956(7) 0.071(2) Uani 1 d .
H6A H 0.5099 0.3582 0.5170 0.086 Uiso 1 calc R
H6B H 0.6909 0.3092 0.5400 0.086 Uiso 1 calc R
C7 C 0.4910(16) 0.2189(9) 0.4817(8) 0.079(3) Uani 1 d .
H7A H 0.4502 0.2077 0.5308 0.095 Uiso 1 calc R
H7B H 0.3945 0.2207 0.4266 0.095 Uiso 1 calc R
C8 C 0.6079(14) 0.1347(8) 0.4768(7) 0.072(2) Uani 1 d .
H8A H 0.6995 0.1295 0.5336 0.087 Uiso 1 calc R
H8B H 0.5392 0.0781 0.4657 0.087 Uiso 1 calc R
C4 C 0.7295(15) 0.4343(7) 0.4348(7) 0.083(3) Uani 1 d .
H4A H 0.8204 0.4187 0.4898 0.100 Uiso 1 calc R
H4B H 0.6759 0.4924 0.4422 0.100 Uiso 1 calc R
C16 C 1.0218(19) 0.0283(10) 0.3330(9) 0.096(3) Uani 1 d .
H16A H 1.1035 0.0579 0.3103 0.115 Uiso 1 calc R
H16B H 0.9899 -0.0383 0.3340 0.115 Uiso 1 calc R
C17 C 0.4312(14) 0.3922(9) 0.3544(8) 0.090(3) Uani 1 d .
H17A H 0.4307 0.4265 0.3021 0.109 Uiso 1 calc R
H17B H 0.3962 0.4334 0.3932 0.109 Uiso 1 calc R
H17C H 0.3523 0.3399 0.3367 0.109 Uiso 1 calc R

loop_
_atom_site_aniso_label
_atom_site_aniso_U_11
_atom_site_aniso_U_22
_atom_site_aniso_U_33
_atom_site_aniso_U_23
_atom_site_aniso_U_13
_atom_site_aniso_U_12
I1 0.052(1) 0.094(1) 0.061(1) 0.005(1) 0.020(1) 0.005(1)
N1 0.041(4) 0.071(5) 0.047(5) 0.006(3) 0.022(3) 0.001(3)
C13 0.056(6) 0.078(6) 0.052(5) 0.012(5) 0.019(4) 0.013(5)
C14 0.055(6) 0.094(7) 0.046(5) -0.011(5) 0.009(4) 0.006(5)
C15 0.055(6) 0.077(6) 0.067(6) -0.010(5) 0.017(5) -0.014(5)
N9 0.036(4) 0.063(4) 0.047(4) 0.005(3) 0.019(3) 0.001(3)
C10 0.070(6) 0.064(6) 0.064(6) 0.019(5) 0.035(5) 0.013(5)
C11 0.059(6) 0.078(6) 0.049(5) 0.001(4) 0.026(4) 0.024(5)
C12 0.041(5) 0.084(6) 0.059(6) 0.000(5) 0.028(4) 0.014(4)
N5 0.052(5) 0.070(5) 0.046(4) -0.002(4) 0.014(4) 0.008(4)
C2 0.070(7) 0.078(7) 0.085(8) 0.010(6) 0.037(6) -0.009(5)
C3 0.084(8) 0.070(6) 0.077(8) 0.013(5) 0.032(6) 0.000(5)
C6 0.041(6) 0.100(8) 0.072(6) -0.006(6) 0.024(5) 0.022(5)
C7 0.068(8) 0.115(9) 0.068(6) 0.005(6) 0.039(6) 0.005(6)
C8 0.067(7) 0.080(7) 0.074(7) 0.012(5) 0.039(6) -0.006(5)
C4 0.085(8) 0.073(6) 0.064(6) -0.016(5) 0.011(6) 0.021(6)
C16 0.097(10) 0.094(9) 0.084(9) -0.006(7) 0.042(8) 0.013(7)
C17 0.069(7) 0.105(9) 0.067(7) 0.006(6) 0.018(6) 0.025(6)

loop_
_atom_type_symbol
_atom_type_description
_atom_type_scat_dispersion_real
_atom_type_scat_dispersion_imag
_atom_type_scat_source
C C 0.0033 0.0016 'International Tables Vol C Tables 4.2.6.8 and 6.1.1.4'
H H 0.0000 0.0000 'International Tables Vol C Tables 4.2.6.8 and 6.1.1.4'
N N 0.0061 0.0033 'International Tables Vol C Tables 4.2.6.8 and 6.1.1.4'
O O 0.0106 0.0060 'International Tables Vol C Tables 4.2.6.8 and 6.1.1.4'
I I -0.4742 1.8119 'International Tables Vol C Tables 4.2.6.8 and 6.1.1.4'

loop_
_geom_angle_atom_site_label_1
_geom_angle_atom_site_label_2
_geom_angle_atom_site_label_3
_geom_angle
C13 N1 C2 113.3(7)
C13 N1 C12 113.1(7)
C2 N1 C12 108.9(7)
N1 C13 C14 113.0(7)
C13 C14 C15 116.2(7)
N9 C15 C14 114.5(7)
C8 N9 C15 112.4(7)
C8 N9 C10 110.2(7)
C15 N9 C10 112.5(7)
N9 C10 C11 112.5(7)
C16 C11 C12 121.9(10)
C16 C11 C10 120.3(10)
C12 C11 C10 117.3(7)
C11 C12 N1 115.8(8)
C17 N5 C6 109.6(8)
C17 N5 C4 110.8(8)
C6 N5 C4 112.1(7)
C3 C2 N1 116.6(9)
C2 C3 C4 112.9(8)
N5 C6 C7 114.5(8)
C6 C7 C8 115.3(9)
N9 C8 C7 114.5(8)
N5 C4 C3 112.5(8)

loop_
_geom_bond_atom_site_label_1
_geom_bond_atom_site_label_2
_geom_bond_distance
N1 C13 1.502(13)
N1 C2 1.478(12)
N1 C12 1.526(12)
C13 C14 1.517(13)
C14 C15 1.518(14)
C15 N9 1.446(11)
N9 C8 1.466(11)
N9 C10 1.487(11)
C10 C11 1.554(13)
C11 C16 1.321(15)
C11 C12 1.475(14)
N5 C17 1.437(12)
N5 C6 1.478(12)
N5 C4 1.477(13)
C2 C3 1.494(16)
C3 C4 1.550(16)
C6 C7 1.506(16)
C7 C8 1.533(15)
